data_4323067
loop_
_publ_author_name
'Martin Tschinkl'
'Annette Schier'
'J\"urgen Riede'
'Fran\,cois P. Gabba\"i'

_publ_section_title
;
 Perfluorinated Diindacycles
;
_journal_name_full 'Inorganic Chemistry'
_journal_page_first 5097
_journal_page_last 5101
_journal_paper_doi 10.1021/ic980403o
_journal_volume 37
_journal_year 1998
_chemical_formula_sum 'C28 H32 Br2 F8 In2 O4'
_chemical_formula_weight 974.00
_chemical_name_systematic
; 
 ? 
;
_space_group_IT_number 14
_symmetry_cell_setting monoclinic
_symmetry_space_group_name_Hall '-P 2ybc'
_symmetry_space_group_name_H-M 'P 1 21/c 1'
_atom_sites_solution_hydrogens geom
_atom_sites_solution_primary direct
_atom_sites_solution_secondary difmap
_audit_creation_method SHELXL
_cell_angle_alpha 90.00
_cell_angle_beta 104.40(1)
_cell_angle_gamma 90.00
_cell_formula_units_Z 2
_cell_length_a 9.636(1)
_cell_length_b 11.129(1)
_cell_length_c 16.029(1)
_cell_measurement_reflns_used 25
_cell_measurement_temperature 203(2)
_cell_volume 1664.9(3)
_computing_cell_refinement 'Enraf Nonius CAD4'
_computing_data_collection 'Enraf Nonius CAD4'
_computing_data_reduction CADSHEL
_computing_molecular_graphics Siemens-XTL-PLUS
_computing_publication_material SHELXL-93
_computing_structure_refinement 'SHELXL-93 (Sheldrick, 1993)'
_computing_structure_solution 'SHELXS-86 (Sheldrick, 1990)'
_diffrn_ambient_temperature 203(2)
_diffrn_measurement_device 'Enraf Nonius CAD4'
_diffrn_measurement_method omega-scans
_diffrn_radiation_monochromator graphite
_diffrn_radiation_source 'fine-focus sealed tube'
_diffrn_radiation_type MoK\a
_diffrn_radiation_wavelength 0.71073
_diffrn_reflns_av_R_equivalents 0.0206
_diffrn_reflns_av_sigmaI/netI 0.0326
_diffrn_reflns_limit_h_max 12
_diffrn_reflns_limit_h_min -12
_diffrn_reflns_limit_k_max 14
_diffrn_reflns_limit_k_min 0
_diffrn_reflns_limit_l_max 21
_diffrn_reflns_limit_l_min 0
_diffrn_reflns_number 4129
_diffrn_reflns_theta_max 27.98
_diffrn_reflns_theta_min 3.20
_diffrn_standards_interval_time 3600
_diffrn_standards_number 3
_exptl_absorpt_coefficient_mu 3.861
_exptl_absorpt_correction_type DIFABS
_exptl_crystal_colour colorless
_exptl_crystal_density_diffrn 1.943
_exptl_crystal_F_000 944
_exptl_crystal_size_max 0.40
_exptl_crystal_size_mid 0.40
_exptl_crystal_size_min 0.25
_refine_diff_density_max 1.057
_refine_diff_density_min -1.227
_refine_diff_density_rms 0.095
_refine_ls_extinction_method none
_refine_ls_goodness_of_fit_all 1.073
_refine_ls_goodness_of_fit_obs 1.149
_refine_ls_hydrogen_treatment riding
_refine_ls_matrix_type full
_refine_ls_number_parameters 195
_refine_ls_number_reflns 3542
_refine_ls_number_restraints 0
_refine_ls_restrained_S_all 1.100
_refine_ls_restrained_S_obs 1.149
_refine_ls_R_factor_all 0.0768
_refine_ls_R_factor_obs 0.0411
_refine_ls_shift/esd_max -0.001
_refine_ls_shift/esd_mean 0.000
_refine_ls_structure_factor_coef Fsqd
_refine_ls_weighting_details 'w=1/[\s^2^(Fo^2^)+(0.0505P)^2^+2.5203P] where P=(Fo^2^+2Fc^2^)/3'
_refine_ls_weighting_scheme calc
_refine_ls_wR_factor_all 0.1150
_refine_ls_wR_factor_obs 0.1001
_reflns_number_observed 2834
_reflns_number_total 4000
_reflns_observed_criterion >2sigma(I)
_cod_data_source_file ic980403o_2.cif
_cod_data_source_block m24
_cod_depositor_comments
;
The following automatic conversions were performed:

'_refine_ls_weighting_scheme' value 'calc
w=1/[\s^2^(Fo^2^)+(0.0505P)^2^+2.5203P] where P=(Fo^2^+2Fc^2^)/3' was
changed to 'calc'. New tag '_refine_ls_weighting_details' was
created. The value of the new tag was set to
'w=1/[\s^2^(Fo^2^)+(0.0505P)^2^+2.5203P] where P=(Fo^2^+2Fc^2^)/3'.

Automatic conversion script
Id: cif_fix_values 3143 2015-03-26 13:38:13Z robertas 
;
_cod_database_code 4323067

loop_
_symmetry_equiv_pos_as_xyz
'x, y, z'
'-x, y+1/2, -z+1/2'
'-x, -y, -z'
'x, -y-1/2, z-1/2'

loop_
_atom_site_aniso_label
_atom_site_aniso_U_11
_atom_site_aniso_U_22
_atom_site_aniso_U_33
_atom_site_aniso_U_23
_atom_site_aniso_U_13
_atom_site_aniso_U_12
In 0.0458(2) 0.0494(2) 0.0478(2) -0.0010(2) 0.01229(13) -0.00016(15)
Br 0.0966(5) 0.0743(4) 0.0949(5) 0.0339(4) 0.0135(4) -0.0068(4)
F3 0.099(3) 0.070(2) 0.092(3) -0.004(2) 0.003(2) -0.028(2)
F4 0.079(2) 0.100(3) 0.094(3) -0.033(2) 0.001(2) -0.029(2)
F5 0.066(2) 0.129(3) 0.052(2) -0.011(2) -0.004(2) -0.001(2)
F6 0.088(2) 0.091(3) 0.060(2) 0.015(2) -0.005(2) -0.002(2)
C1 0.038(2) 0.059(3) 0.043(2) -0.005(2) 0.015(2) 0.002(2)
C2 0.039(2) 0.059(3) 0.044(2) -0.011(2) 0.016(2) -0.002(2)
C3 0.055(3) 0.061(3) 0.061(3) -0.013(3) 0.015(2) -0.008(2)
C4 0.047(3) 0.076(4) 0.059(3) -0.026(3) 0.010(2) -0.009(2)
C5 0.042(2) 0.101(5) 0.044(3) -0.013(3) 0.009(2) -0.001(3)
C6 0.046(2) 0.072(3) 0.046(3) 0.000(2) 0.014(2) 0.005(2)
O1 0.045(2) 0.086(3) 0.058(2) -0.018(2) 0.021(2) -0.002(2)
C11 0.068(4) 0.207(10) 0.084(5) -0.079(6) 0.021(4) 0.005(5)
C12 0.076(4) 0.101(5) 0.090(5) -0.035(4) 0.043(4) -0.018(4)
C13 0.062(4) 0.120(6) 0.083(5) -0.013(4) 0.035(3) 0.012(4)
C14 0.048(3) 0.132(6) 0.077(4) -0.034(4) 0.020(3) -0.005(3)
O2 0.061(2) 0.076(3) 0.095(3) -0.030(2) 0.014(2) 0.012(2)

loop_
_atom_site_label
_atom_site_type_symbol
_atom_site_fract_x
_atom_site_fract_y
_atom_site_fract_z
_atom_site_U_iso_or_equiv
_atom_site_thermal_displace_type
_atom_site_occupancy
_atom_site_calc_flag
_atom_site_refinement_flags
_atom_site_disorder_group
In In 0.00751(3) 0.14287(3) 0.94710(2) 0.04752(12) Uani 1 d . .
Br Br 0.05840(9) 0.31961(7) 0.86259(5) 0.0904(2) Uani 1 d . .
F3 F -0.2377(4) -0.3064(3) 0.9140(3) 0.0905(12) Uani 1 d . .
F4 F -0.4174(4) -0.2585(4) 0.7606(3) 0.0945(12) Uani 1 d . .
F5 F -0.4175(4) -0.0427(4) 0.6867(2) 0.0858(11) Uani 1 d . .
F6 F -0.2391(4) 0.1309(3) 0.7670(2) 0.0840(11) Uani 1 d . .
C1 C -0.1419(5) 0.0048(4) 0.8864(3) 0.0457(10) Uani 1 d . .
C2 C -0.1417(5) -0.1092(4) 0.9252(3) 0.0463(10) Uani 1 d . .
C3 C -0.2335(6) -0.1954(5) 0.8801(4) 0.0589(13) Uani 1 d . .
C4 C -0.3256(6) -0.1748(5) 0.8012(4) 0.0613(14) Uani 1 d . .
C5 C -0.3253(5) -0.0651(6) 0.7640(3) 0.0625(15) Uani 1 d . .
C6 C -0.2356(5) 0.0225(5) 0.8065(3) 0.0543(12) Uani 1 d . .
O1 O 0.1837(3) 0.0344(4) 0.8935(2) 0.0615(9) Uani 1 d . .
C11 C 0.1513(7) -0.0076(9) 0.8072(5) 0.119(4) Uani 1 d . .
H111 H 0.1024(7) 0.0547(9) 0.7697(5) 0.179 Uiso 1 d R .
H112 H 0.0898(7) -0.0766(9) 0.8008(5) 0.179 Uiso 1 d R .
C12 C 0.2866(7) -0.0384(7) 0.7840(5) 0.085(2) Uani 1 d . .
H121 H 0.2967(7) 0.0064(7) 0.7347(5) 0.127 Uiso 1 d R .
H122 H 0.2898(7) -0.1226(7) 0.7718(5) 0.127 Uiso 1 d R .
C13 C 0.4023(7) -0.0049(7) 0.8619(4) 0.086(2) Uani 1 d . .
H131 H 0.4777(7) 0.0388(7) 0.8459(4) 0.129 Uiso 1 d R .
H132 H 0.4422(7) -0.0754(7) 0.8933(4) 0.129 Uiso 1 d R .
C14 C 0.3291(6) 0.0717(8) 0.9152(4) 0.084(2) Uani 1 d . .
H141 H 0.3713(6) 0.0604(8) 0.9756(4) 0.127 Uiso 1 d R .
H142 H 0.3359(6) 0.1551(8) 0.9014(4) 0.127 Uiso 1 d R .
O2 O -0.1644(4) 0.2524(4) 0.9942(3) 0.0782(12) Uani 1 d . .
C21 C -0.3194(11) 0.2336(10) 0.9643(7) 0.049(2) Uiso 0.50 d P .
H211 H -0.3446(11) 0.1537(10) 0.9777(7) 0.074 Uiso 0.50 d PR .
H212 H -0.3504(11) 0.2450(10) 0.9031(7) 0.074 Uiso 0.50 d PR .
C22 C -0.3851(12) 0.3231(11) 1.0098(8) 0.061(3) Uiso 0.50 d P .
H221 H -0.3777(12) 0.3006(11) 1.0686(8) 0.091 Uiso 0.50 d PR .
H222 H -0.4837(12) 0.3369(11) 0.9811(8) 0.091 Uiso 0.50 d PR .
C23 C -0.2910(13) 0.4330(11) 1.0032(9) 0.065(3) Uiso 0.50 d P .
H231 H -0.2972(13) 0.4928(11) 1.0453(9) 0.098 Uiso 0.50 d PR .
H232 H -0.3184(13) 0.4684(11) 0.9469(9) 0.098 Uiso 0.50 d PR .
C24 C -0.1461(18) 0.3790(15) 1.0223(11) 0.096(5) Uiso 0.50 d P .
H241 H -0.0904(18) 0.4197(15) 0.9890(11) 0.144 Uiso 0.50 d PR .
H242 H -0.0982(18) 0.3862(15) 1.0823(11) 0.144 Uiso 0.50 d PR .
C25 C -0.1334(16) 0.3319(13) 1.0667(10) 0.081(4) Uiso 0.50 d P .
H251 H -0.0603(16) 0.3873(13) 1.0605(10) 0.121 Uiso 0.50 d PR .
H252 H -0.1027(16) 0.2915(13) 1.1211(10) 0.121 Uiso 0.50 d PR .
C26 C -0.2673(19) 0.3974(18) 1.0584(12) 0.106(5) Uiso 0.50 d P .
H261 H -0.2508(19) 0.4821(18) 1.0666(12) 0.159 Uiso 0.50 d PR .
H262 H -0.3104(19) 0.3691(18) 1.1027(12) 0.159 Uiso 0.50 d PR .
C27 C -0.3591(24) 0.3752(21) 0.9825(14) 0.124(7) Uiso 0.50 d P .
H271 H -0.3661(24) 0.4465(21) 0.9481(14) 0.185 Uiso 0.50 d PR .
H272 H -0.4528(24) 0.3567(21) 0.9896(14) 0.185 Uiso 0.50 d PR .
C28 C -0.2959(22) 0.2778(18) 0.9387(13) 0.114(6) Uiso 0.50 d P .
H281 H -0.3577(22) 0.2091(18) 0.9334(13) 0.171 Uiso 0.50 d PR .
H282 H -0.2861(22) 0.3009(18) 0.8827(13) 0.171 Uiso 0.50 d PR .

loop_
_atom_type_symbol
_atom_type_description
_atom_type_scat_dispersion_real
_atom_type_scat_dispersion_imag
_atom_type_scat_source
C C 0.0033 0.0016 'International Tables Vol C Tables 4.2.6.8 and 6.1.1.4'
H H 0.0000 0.0000 'International Tables Vol C Tables 4.2.6.8 and 6.1.1.4'
O O 0.0106 0.0060 'International Tables Vol C Tables 4.2.6.8 and 6.1.1.4'
F F 0.0171 0.0103 'International Tables Vol C Tables 4.2.6.8 and 6.1.1.4'
Br Br -0.2901 2.4595 'International Tables Vol C Tables 4.2.6.8 and 6.1.1.4'
In In -0.7276 1.3100 'International Tables Vol C Tables 4.2.6.8 and 6.1.1.4'

loop_
_geom_angle_atom_site_label_1
_geom_angle_atom_site_label_2
_geom_angle_atom_site_label_3
_geom_angle
_geom_angle_site_symmetry_1
_geom_angle_site_symmetry_3
_geom_angle_publ_flag
C2 In C1 118.4(2) 3_557 . ?
C2 In O2 95.2(2) 3_557 . ?
C1 In O2 94.0(2) . . ?
C2 In O1 86.69(14) 3_557 . ?
C1 In O1 86.15(14) . . ?
O2 In O1 177.8(2) . . ?
C2 In Br 119.75(13) 3_557 . ?
C1 In Br 120.80(13) . . ?
O2 In Br 90.85(12) . . ?
O1 In Br 87.16(10) . . ?
C6 C1 C2 117.7(4) . . ?
C6 C1 In 121.5(4) . . ?
C2 C1 In 120.7(3) . . ?
C3 C2 C1 117.5(4) . . ?
C3 C2 In 121.9(4) . 3_557 ?
C1 C2 In 120.5(3) . 3_557 ?
F3 C3 C4 116.5(5) . . ?
F3 C3 C2 120.2(5) . . ?
C4 C3 C2 123.4(6) . . ?
F4 C4 C5 119.1(5) . . ?
F4 C4 C3 122.0(6) . . ?
C5 C4 C3 118.9(5) . . ?
F5 C5 C4 119.6(5) . . ?
F5 C5 C6 120.9(6) . . ?
C4 C5 C6 119.5(5) . . ?
F6 C6 C5 117.5(5) . . ?
F6 C6 C1 119.4(5) . . ?
C5 C6 C1 123.1(5) . . ?
C11 O1 C14 107.4(4) . . ?
C11 O1 In 120.6(4) . . ?
C14 O1 In 120.5(3) . . ?
O1 C11 C12 109.1(5) . . ?
O1 C11 H111 109.0(5) . . ?
C12 C11 H111 109.7(5) . . ?
O1 C11 H112 110.4(4) . . ?
C12 C11 H112 110.2(5) . . ?
H111 C11 H112 108.4 . . ?
C11 C12 C13 104.6(5) . . ?
C11 C12 H121 111.2(5) . . ?
C13 C12 H121 110.5(4) . . ?
C11 C12 H122 110.6(5) . . ?
C13 C12 H122 111.0(4) . . ?
H121 C12 H122 108.9 . . ?
C14 C13 C12 104.9(5) . . ?
C14 C13 H131 111.0(4) . . ?
C12 C13 H131 111.1(4) . . ?
C14 C13 H132 110.5(4) . . ?
C12 C13 H132 110.5(4) . . ?
H131 C13 H132 108.8 . . ?
O1 C14 C13 105.7(5) . . ?
O1 C14 H141 110.6(3) . . ?
C13 C14 H141 111.0(4) . . ?
O1 C14 H142 110.2(4) . . ?
C13 C14 H142 110.4(4) . . ?
H141 C14 H142 108.8 . . ?
C28 O2 C25 111.6(11) . . ?
C28 O2 C21 28.8(9) . . ?
C25 O2 C21 110.0(8) . . ?
C28 O2 C24 91.2(11) . . ?
C25 O2 C24 34.7(8) . . ?
C21 O2 C24 105.7(8) . . ?
C28 O2 In 120.7(9) . . ?
C25 O2 In 124.4(6) . . ?
C21 O2 In 124.7(5) . . ?
C24 O2 In 123.9(7) . . ?
C28 C21 O2 69.2(19) . . ?
C28 C21 C22 93.2(21) . . ?
O2 C21 C22 105.7(8) . . ?
C28 C21 C27 64.3(20) . . ?
O2 C21 C27 93.9(10) . . ?
C22 C21 C27 28.8(8) . . ?
C28 C21 H211 154.5(20) . . ?
O2 C21 H211 110.7(5) . . ?
C22 C21 H211 110.7(7) . . ?
C27 C21 H211 139.1(9) . . ?
C28 C21 H212 51.9(20) . . ?
O2 C21 H212 110.3(5) . . ?
C22 C21 H212 110.8(6) . . ?
C27 C21 H212 91.5(8) . . ?
H211 C21 H212 108.7 . . ?
C28 C21 H281 93.2(29) . . ?
O2 C21 H281 134.2(25) . . ?
C22 C21 H281 117.6(26) . . ?
C27 C21 H281 116.8(25) . . ?
H211 C21 H281 68.2(20) . . ?
H212 C21 H281 41.5(20) . . ?
C27 C22 C26 65.0(19) . . ?
C27 C22 C21 89.3(20) . . ?
C26 C22 C21 106.0(11) . . ?
C27 C22 C23 28.6(18) . . ?
C26 C22 C23 36.5(8) . . ?
C21 C22 C23 99.9(9) . . ?
C27 C22 C28 64.0(19) . . ?
C26 C22 C28 94.1(12) . . ?
C21 C22 C28 25.3(8) . . ?
C23 C22 C28 77.4(10) . . ?
C27 C22 H221 140.0(20) . . ?
C26 C22 H221 76.5(10) . . ?
C21 C22 H221 112.0(7) . . ?
C23 C22 H221 111.9(7) . . ?
C28 C22 H221 131.9(8) . . ?
C27 C22 H222 91.7(19) . . ?
C26 C22 H222 135.3(9) . . ?
C21 C22 H222 111.5(6) . . ?
C23 C22 H222 111.7(7) . . ?
C28 C22 H222 109.7(8) . . ?
H221 C22 H222 109.6 . . ?
C27 C22 H262 98.7(21) . . ?
C26 C22 H262 36.7(5) . . ?
C21 C22 H262 122.7(11) . . ?
C23 C22 H262 70.6(9) . . ?
C28 C22 H262 123.7(12) . . ?
H221 C22 H262 41.4(9) . . ?
H222 C22 H262 124.7(8) . . ?
C27 C22 H272 76.2(21) . . ?
C26 C22 H272 115.1(22) . . ?
C21 C22 H272 123.9(23) . . ?
C23 C22 H272 92.2(19) . . ?
C28 C22 H272 113.2(21) . . ?
H221 C22 H272 113.4(18) . . ?
H222 C22 H272 20.6(20) . . ?
H262 C22 H272 113.1(23) . . ?
C27 C23 C26 91.6(21) . . ?
C27 C23 C24 110.0(19) . . ?
C26 C23 C24 68.9(15) . . ?
C27 C23 C22 24.6(15) . . ?
C26 C23 C22 67.1(14) . . ?
C24 C23 C22 101.8(11) . . ?
C27 C23 C25 100.1(17) . . ?
C26 C23 C25 45.3(13) . . ?
C24 C23 C25 24.5(8) . . ?
C22 C23 C25 84.3(8) . . ?
C27 C23 C28 44.7(16) . . ?
C26 C23 C28 95.2(16) . . ?
C24 C23 C28 70.0(10) . . ?
C22 C23 C28 54.1(8) . . ?
C25 C23 C28 71.9(8) . . ?
C27 C23 H231 125.1(17) . . ?
C26 C23 H231 71.1(14) . . ?
C24 C23 H231 110.9(8) . . ?
C22 C23 H231 111.2(7) . . ?
C25 C23 H231 102.1(6) . . ?
C28 C23 H231 163.9(7) . . ?
C27 C23 H232 86.7(17) . . ?
C26 C23 H232 178.0(15) . . ?
C24 C23 H232 112.7(9) . . ?
C22 C23 H232 111.1(7) . . ?
C25 C23 H232 136.1(6) . . ?
C28 C23 H232 84.4(7) . . ?
H231 C23 H232 109.0 . . ?
C27 C23 H261 135.6(22) . . ?
C26 C23 H261 54.1(10) . . ?
C24 C23 H261 85.2(13) . . ?
C22 C23 H261 113.4(13) . . ?
C25 C23 H261 76.3(11) . . ?
C28 C23 H261 146.7(13) . . ?
H231 C23 H261 26.3(11) . . ?
H232 C23 H261 126.7(11) . . ?
C27 C23 H271 59.6(14) . . ?
C26 C23 H271 147.1(22) . . ?
C24 C23 H271 132.7(20) . . ?
C22 C23 H271 82.6(13) . . ?
C25 C23 H271 147.0(17) . . ?
C28 C23 H271 75.8(14) . . ?
H231 C23 H271 110.9(14) . . ?
H232 C23 H271 30.9(15) . . ?
H261 C23 H271 136.6(20) . . ?
C25 C24 C26 73.7(18) . . ?
C25 C24 C23 110.4(20) . . ?
C26 C24 C23 37.7(9) . . ?
C25 C24 O2 69.8(15) . . ?
C26 C24 O2 102.2(13) . . ?
C23 C24 O2 106.8(11) . . ?
C25 C24 C27 100.0(19) . . ?
C26 C24 C27 42.2(10) . . ?
C23 C24 C27 25.7(8) . . ?
O2 C24 C27 81.2(10) . . ?
C25 C24 H241 139.2(16) . . ?
C26 C24 H241 141.1(11) . . ?
C23 C24 H241 108.8(9) . . ?
O2 C24 H241 108.7(7) . . ?
C27 C24 H241 120.4(8) . . ?
C25 C24 H242 45.2(16) . . ?
C26 C24 H242 79.8(10) . . ?
C23 C24 H242 111.6(9) . . ?
O2 C24 H242 112.1(7) . . ?
C27 C24 H242 121.5(8) . . ?
H241 C24 H242 108.8 . . ?
C25 C24 H251 65.6(14) . . ?
C26 C24 H251 114.2(19) . . ?
C23 C24 H251 139.1(21) . . ?
O2 C24 H251 108.9(17) . . ?
C27 C24 H251 156.4(20) . . ?
H241 C24 H251 77.6(13) . . ?
H242 C24 H251 35.1(14) . . ?
C24 C25 O2 75.5(16) . . ?
C24 C25 C26 71.5(17) . . ?
O2 C25 C26 103.5(12) . . ?
C24 C25 C23 45.1(15) . . ?
O2 C25 C23 87.4(8) . . ?
C26 C25 C23 27.4(8) . . ?
C24 C25 H242 74.3(19) . . ?
O2 C25 H242 143.0(21) . . ?
C26 C25 H242 86.6(20) . . ?
C23 C25 H242 86.2(18) . . ?
C24 C25 H251 58.9(16) . . ?
O2 C25 H251 108.8(6) . . ?
C26 C25 H251 108.9(10) . . ?
C23 C25 H251 94.0(6) . . ?
H242 C25 H251 35.6(19) . . ?
C24 C25 H252 167.5(16) . . ?
O2 C25 H252 113.8(6) . . ?
C26 C25 H252 112.5(10) . . ?
C23 C25 H252 139.9(6) . . ?
H242 C25 H252 93.9(16) . . ?
H251 C25 H252 109.1 . . ?
C23 C26 C27 43.5(13) . . ?
C23 C26 C24 73.4(16) . . ?
C27 C26 C24 91.5(16) . . ?
C23 C26 C25 107.3(18) . . ?
C27 C26 C25 111.1(16) . . ?
C24 C26 C25 34.8(9) . . ?
C23 C26 C22 76.3(15) . . ?
C27 C26 C22 32.9(11) . . ?
C24 C26 C22 107.8(14) . . ?
C25 C26 C22 108.5(14) . . ?
C23 C26 H221 112.2(18) . . ?
C27 C26 H221 69.6(14) . . ?
C24 C26 H221 126.1(16) . . ?
C25 C26 H221 105.0(14) . . ?
C22 C26 H221 37.0(5) . . ?
C23 C26 H231 55.1(11) . . ?
C27 C26 H231 85.6(15) . . ?
C24 C26 H231 104.9(17) . . ?
C25 C26 H231 132.8(19) . . ?
C22 C26 H231 108.1(15) . . ?
H221 C26 H231 122.2(17) . . ?
C23 C26 H242 104.6(18) . . ?
C27 C26 H242 127.8(17) . . ?
C24 C26 H242 36.6(5) . . ?
C25 C26 H242 26.5(9) . . ?
C22 C26 H242 134.4(15) . . ?
H221 C26 H242 127.7(16) . . ?
H231 C26 H242 109.0(18) . . ?
C23 C26 H261 73.0(15) . . ?
C27 C26 H261 110.8(14) . . ?
C24 C26 H261 94.0(11) . . ?
C25 C26 H261 111.4(9) . . ?
C22 C26 H261 135.1(9) . . ?
H221 C26 H261 139.7(8) . . ?
H231 C26 H261 27.1(11) . . ?
H242 C26 H261 85.3(10) . . ?
C23 C26 H262 141.5(14) . . ?
C27 C26 H262 107.6(14) . . ?
C24 C26 H262 142.5(11) . . ?
C25 C26 H262 107.7(10) . . ?
C22 C26 H262 77.8(9) . . ?
H221 C26 H262 42.3(8) . . ?
H231 C26 H262 108.4(11) . . ?
H242 C26 H262 113.8(10) . . ?
H261 C26 H262 108.0 . . ?
C22 C27 C23 126.8(30) . . ?
C22 C27 C26 82.1(22) . . ?
C23 C27 C26 44.9(14) . . ?
C22 C27 C28 87.3(23) . . ?
C23 C27 C28 109.8(23) . . ?
C26 C27 C28 107.8(17) . . ?
C22 C27 C21 61.9(18) . . ?
C23 C27 C21 123.5(21) . . ?
C26 C27 C21 101.9(16) . . ?
C28 C27 C21 25.4(9) . . ?
C22 C27 C24 106.1(21) . . ?
C23 C27 C24 44.3(14) . . ?
C26 C27 C24 46.3(12) . . ?
C28 C27 C24 70.1(12) . . ?
C21 C27 C24 79.3(10) . . ?
C22 C27 H222 49.1(14) . . ?
C23 C27 H222 145.9(26) . . ?
C26 C27 H222 119.1(20) . . ?
C28 C27 H222 104.0(19) . . ?
C21 C27 H222 86.4(15) . . ?
C24 C27 H222 155.2(17) . . ?
C22 C27 H232 172.3(29) . . ?
C23 C27 H232 47.9(12) . . ?
C26 C27 H232 92.8(17) . . ?
C28 C27 H232 99.8(18) . . ?
C21 C27 H232 125.1(18) . . ?
C24 C27 H232 73.9(12) . . ?
H222 C27 H232 130.7(19) . . ?
C22 C27 H271 157.4(19) . . ?
C23 C27 H271 64.6(17) . . ?
C26 C27 H271 107.9(15) . . ?
C28 C27 H271 107.9(12) . . ?
C21 C27 H271 132.0(9) . . ?
C24 C27 H271 95.0(8) . . ?
H222 C27 H271 109.6(11) . . ?
H232 C27 H271 21.1(11) . . ?
C22 C27 H272 49.5(19) . . ?
C23 C27 H272 135.6(17) . . ?
C26 C27 H272 111.1(14) . . ?
C28 C27 H272 113.8(12) . . ?
C21 C27 H272 94.7(9) . . ?
C24 C27 H272 153.0(8) . . ?
H222 C27 H272 10.4(12) . . ?
H232 C27 H272 128.5(11) . . ?
H271 C27 H272 108.1 . . ?
C21 C28 O2 81.9(20) . . ?
C21 C28 C27 90.3(23) . . ?
O2 C28 C27 105.1(15) . . ?
C21 C28 C22 61.6(19) . . ?
O2 C28 C22 99.6(12) . . ?
C27 C28 C22 28.7(10) . . ?
C21 C28 C23 105.5(23) . . ?
O2 C28 C23 86.8(10) . . ?
C27 C28 C23 25.5(10) . . ?
C22 C28 C23 48.5(8) . . ?
C21 C28 H212 80.9(23) . . ?
O2 C28 H212 136.9(25) . . ?
C27 C28 H212 114.2(24) . . ?
C22 C28 H212 106.2(21) . . ?
C23 C28 H212 135.9(23) . . ?
C21 C28 H281 38.9(19) . . ?
O2 C28 H281 110.0(9) . . ?
C27 C28 H281 107.6(12) . . ?
C22 C28 H281 83.6(8) . . ?
C23 C28 H281 131.7(7) . . ?
H212 C28 H281 42.1(16) . . ?
C21 C28 H282 147.3(20) . . ?
O2 C28 H282 111.6(9) . . ?
C27 C28 H282 113.0(12) . . ?
C22 C28 H282 138.2(8) . . ?
C23 C28 H282 104.8(7) . . ?
H212 C28 H282 68.9(16) . . ?
H281 C28 H282 109.5 . . ?

loop_
_geom_bond_atom_site_label_1
_geom_bond_atom_site_label_2
_geom_bond_distance
_geom_bond_site_symmetry_2
_geom_bond_publ_flag
In C2 2.164(5) 3_557 ?
In C1 2.164(5) . ?
In O2 2.328(4) . ?
In O1 2.408(3) . ?
In Br 2.5050(7) . ?
F3 C3 1.354(7) . ?
F4 C4 1.337(6) . ?
F5 C5 1.356(6) . ?
F6 C6 1.358(6) . ?
C1 C6 1.385(7) . ?
C1 C2 1.413(7) . ?
C2 C3 1.382(7) . ?
C2 In 2.164(5) 3_557 ?
C3 C4 1.372(8) . ?
C4 C5 1.359(9) . ?
C5 C6 1.367(8) . ?
O1 C11 1.420(7) . ?
O1 C14 1.420(6) . ?
C11 C12 1.481(9) . ?
C11 H111 0.96 . ?
C11 H112 0.96 . ?
C12 C13 1.500(9) . ?
C12 H121 0.96 . ?
C12 H122 0.96 . ?
C13 C14 1.501(8) . ?
C13 H131 0.96 . ?
C13 H132 0.96 . ?
C14 H141 0.96 . ?
C14 H142 0.96 . ?
O2 C28 1.38(2) . ?
O2 C25 1.433(15) . ?
O2 C21 1.466(11) . ?
O2 C24 1.48(2) . ?
C21 C28 0.71(2) . ?
C21 C22 1.469(15) . ?
C21 C27 1.66(2) . ?
C21 H211 0.96 . ?
C21 H212 0.96 . ?
C21 H281 0.60(2) . ?
C22 C27 0.80(2) . ?
C22 C26 1.46(2) . ?
C22 C23 1.54(2) . ?
C22 C28 1.67(2) . ?
C22 H221 0.96 . ?
C22 H222 0.96 . ?
C22 H262 1.57(2) . ?
C22 H272 0.75(3) . ?
C23 C27 0.92(2) . ?
C23 C26 0.94(2) . ?
C23 C24 1.48(2) . ?
C23 C25 1.96(2) . ?
C23 C28 2.01(2) . ?
C23 H231 0.96 . ?
C23 H232 0.96 . ?
C23 H261 1.13(2) . ?
C23 H271 1.01(3) . ?
C24 C25 0.87(2) . ?
C24 C26 1.44(2) . ?
C24 C27 1.99(3) . ?
C24 H241 0.96 . ?
C24 H242 0.96 . ?
C24 H251 0.90(2) . ?
C25 C26 1.46(2) . ?
C25 H251 0.96 . ?
C25 H252 0.96 . ?
C26 C27 1.34(2) . ?
C26 H261 0.96 . ?
C26 H262 0.96 . ?
C27 C28 1.50(3) . ?
C27 H271 0.96 . ?
C27 H272 0.96 . ?
C28 H281 0.96 . ?
C28 H282 0.96 . ?
